data_8106951
loop_
_publ_author_name
'Al-Wabli, Reem I.'
'Ghabbour, Hazem A.'
'Lahsasni, Siham'
'Al-Abdullah, Ebtehal S.'
'El-Emam, Ali A.'

_publ_section_title
;
 Crystal structure of
 5-ethyl-6-[(3-methylphenyl)sulfanyl]pyrimidine-2,4(1H,3H)-dione,
 C13H14N2O2S
;
_journal_issue 2
_journal_name_full 'Zeitschrift f\"ur Kristallographie - New Crystal Structures'
_journal_page_first 601
_journal_page_last 603
_journal_paper_doi 10.1515/ncrs-2015-0207
_journal_volume 231
_journal_year 2016
_chemical_formula_sum 'C13 H14 N2 O2 S'
_chemical_formula_weight 262.32
_space_group_crystal_system triclinic
_space_group_IT_number 2
_space_group_name_Hall '-P 1'
_space_group_name_H-M_alt 'P -1'
_atom_sites_solution_hydrogens mixed
_cell_angle_alpha 95.162(2)
_cell_angle_beta 97.4870(10)
_cell_angle_gamma 101.4940(10)
_cell_formula_units_Z 2
_cell_length_a 4.8885(2)
_cell_length_b 10.3414(5)
_cell_length_c 12.6056(6)
_cell_measurement_reflns_used 9739
_cell_measurement_temperature 100(2)
_cell_measurement_theta_max 32.27
_cell_measurement_theta_min 2.45
_cell_volume 614.73(5)
_computing_cell_refinement 'Bruker SAINT'
_computing_data_collection 'Bruker APEX2'
_computing_data_reduction 'Bruker SAINT'
_computing_molecular_graphics 'Bruker SHELXTL'
_computing_publication_material 'Bruker SHELXTL'
_computing_structure_refinement 'SHELXL-2014 (Sheldrick 2014)'
_computing_structure_solution 'SHELXS-97 (Sheldrick 2008)'
_diffrn_ambient_temperature 100(2)
_diffrn_measured_fraction_theta_full 0.999
_diffrn_measured_fraction_theta_max 0.999
_diffrn_measurement_device_type 'Bruker APEX-II D8 venture'
_diffrn_measurement_method '\f and \w scans'
_diffrn_radiation_type MoK\a
_diffrn_radiation_wavelength 0.71073
_diffrn_reflns_av_R_equivalents 0.0708
_diffrn_reflns_av_unetI/netI 0.0578
_diffrn_reflns_Laue_measured_fraction_full 0.999
_diffrn_reflns_Laue_measured_fraction_max 0.999
_diffrn_reflns_limit_h_max 7
_diffrn_reflns_limit_h_min -7
_diffrn_reflns_limit_k_max 15
_diffrn_reflns_limit_k_min -15
_diffrn_reflns_limit_l_max 19
_diffrn_reflns_limit_l_min -19
_diffrn_reflns_number 34863
_diffrn_reflns_point_group_measured_fraction_full 0.999
_diffrn_reflns_point_group_measured_fraction_max 0.999
_diffrn_reflns_theta_full 25.242
_diffrn_reflns_theta_max 33.196
_diffrn_reflns_theta_min 2.449
_exptl_absorpt_coefficient_mu 0.258
_exptl_absorpt_correction_T_max 0.968
_exptl_absorpt_correction_T_min 0.960
_exptl_absorpt_correction_type multi-scan
_exptl_absorpt_process_details SADABS_Bruker_2014
_exptl_crystal_colour colourless
_exptl_crystal_density_diffrn 1.417
_exptl_crystal_description needle
_exptl_crystal_F_000 276
_exptl_crystal_size_max 0.789
_exptl_crystal_size_mid 0.125
_exptl_crystal_size_min 0.041
_refine_diff_density_max 0.539
_refine_diff_density_min -0.332
_refine_diff_density_rms 0.076
_refine_ls_extinction_coef .
_refine_ls_extinction_method none
_refine_ls_goodness_of_fit_ref 1.034
_refine_ls_hydrogen_treatment mixed
_refine_ls_matrix_type full
_refine_ls_number_parameters 173
_refine_ls_number_reflns 4704
_refine_ls_number_restraints 0
_refine_ls_restrained_S_all 1.034
_refine_ls_R_factor_all 0.0818
_refine_ls_R_factor_gt 0.0507
_refine_ls_shift/su_max 0.001
_refine_ls_shift/su_mean 0.000
_refine_ls_structure_factor_coef Fsqd
_refine_ls_weighting_details 'w=1/[\s^2^(Fo^2^)+(0.0479P)^2^+0.3475P] where P=(Fo^2^+2Fc^2^)/3'
_refine_ls_weighting_scheme calc
_refine_ls_wR_factor_gt 0.1047
_refine_ls_wR_factor_ref 0.1149
_reflns_Friedel_coverage 0.000
_reflns_Friedel_fraction_full .
_reflns_Friedel_fraction_max .
_reflns_number_gt 3448
_reflns_number_total 4704
_reflns_threshold_expression 'I > 2\s(I)'
_cod_data_source_file suppl_ncrs-2015-0207_suppl.cif
_cod_data_source_block py40
_cod_database_code 8106951
_shelx_space_group_comment
;
The symmetry employed for this shelxl refinement is uniquely defined
by the following loop, which should always be used as a source of
symmetry information in preference to the above space-group names.
They are only intended as comments.
;
_shelx_estimated_absorpt_t_min 0.822
_shelx_estimated_absorpt_t_max 0.989

loop_
_space_group_symop_operation_xyz
'x, y, z'
'-x, -y, -z'

loop_
_atom_site_label
_atom_site_type_symbol
_atom_site_fract_x
_atom_site_fract_y
_atom_site_fract_z
_atom_site_U_iso_or_equiv
_atom_site_adp_type
_atom_site_occupancy
_atom_site_site_symmetry_order
_atom_site_calc_flag
_atom_site_refinement_flags_posn
_atom_site_refinement_flags_adp
_atom_site_refinement_flags_occupancy
_atom_site_disorder_assembly
_atom_site_disorder_group
S1 S 1.09014(7) 0.35958(4) 0.72973(3) 0.01503(9) Uani 1 1 d . . . . .
O1 O 0.2631(2) -0.02499(9) 0.59015(8) 0.0145(2) Uani 1 1 d . . . . .
O2 O 0.2623(2) 0.36836(11) 0.45650(9) 0.0208(2) Uani 1 1 d . . . . .
N1 N 0.2697(2) 0.17183(11) 0.52333(9) 0.0117(2) Uani 1 1 d . . . . .
N2 N 0.6357(2) 0.35470(12) 0.58102(10) 0.0127(2) Uani 1 1 d . . . . .
C1 C 0.6468(3) 0.08977(16) 0.84721(12) 0.0199(3) Uani 1 1 d . . . . .
H1A H 0.7206 0.0336 0.8976 0.030 Uiso 1 1 calc R U . . .
H1B H 0.4402 0.0635 0.8329 0.030 Uiso 1 1 calc R U . . .
H1C H 0.7034 0.1830 0.8788 0.030 Uiso 1 1 calc R U . . .
C2 C 0.7655(3) 0.07291(14) 0.74163(12) 0.0144(3) Uani 1 1 d . . . . .
H2A H 0.9739 0.1015 0.7559 0.017 Uiso 1 1 calc R U . . .
H2B H 0.7174 -0.0221 0.7119 0.017 Uiso 1 1 calc R U . . .
C3 C 0.6476(3) 0.15367(13) 0.66021(11) 0.0113(2) Uani 1 1 d . . . . .
C4 C 0.3855(3) 0.09201(13) 0.59024(11) 0.0110(2) Uani 1 1 d . . . . .
C5 C 0.3814(3) 0.30334(14) 0.51643(11) 0.0130(3) Uani 1 1 d . . . . .
C6 C 0.7613(3) 0.28277(13) 0.65248(11) 0.0112(2) Uani 1 1 d . . . . .
C7 C 1.0460(3) 0.52198(14) 0.77059(11) 0.0131(3) Uani 1 1 d . . . . .
C8 C 1.1950(3) 0.62893(15) 0.72756(12) 0.0175(3) Uani 1 1 d . . . . .
H8A H 1.3085 0.6147 0.6737 0.021 Uiso 1 1 calc R U . . .
C9 C 1.1750(4) 0.75652(16) 0.76448(13) 0.0226(3) Uani 1 1 d . . . . .
H9A H 1.2738 0.8305 0.7354 0.027 Uiso 1 1 calc R U . . .
C10 C 1.0114(3) 0.77615(16) 0.84345(13) 0.0221(3) Uani 1 1 d . . . . .
H10A H 1.0003 0.8643 0.8680 0.027 Uiso 1 1 calc R U . . .
C11 C 0.8622(3) 0.67054(16) 0.88816(12) 0.0184(3) Uani 1 1 d . . . . .
C12 C 0.8821(3) 0.54174(15) 0.85060(12) 0.0154(3) Uani 1 1 d . . . . .
H12A H 0.7837 0.4677 0.8797 0.019 Uiso 1 1 calc R U . . .
C13 C 0.6862(4) 0.69269(19) 0.97456(14) 0.0257(4) Uani 1 1 d . . . . .
H13A H 0.7400 0.6462 1.0358 0.038 Uiso 1 1 calc R U . . .
H13B H 0.4861 0.6583 0.9459 0.038 Uiso 1 1 calc R U . . .
H13C H 0.7178 0.7881 0.9984 0.038 Uiso 1 1 calc R U . . .
H1N2 H 0.703(5) 0.439(2) 0.5747(18) 0.037(6) Uiso 1 1 d . . . . .
H1N1 H 0.108(5) 0.135(2) 0.4835(17) 0.029(5) Uiso 1 1 d . . . . .

loop_
_atom_site_aniso_label
_atom_site_aniso_U_11
_atom_site_aniso_U_22
_atom_site_aniso_U_33
_atom_site_aniso_U_23
_atom_site_aniso_U_13
_atom_site_aniso_U_12
S1 0.00963(15) 0.01504(16) 0.01787(18) -0.00425(12) -0.00258(12) 0.00238(12)
O1 0.0144(5) 0.0105(5) 0.0172(5) 0.0015(4) 0.0004(4) 0.0003(4)
O2 0.0206(5) 0.0151(5) 0.0220(6) 0.0081(4) -0.0079(4) -0.0023(4)
N1 0.0104(5) 0.0106(5) 0.0119(5) 0.0000(4) -0.0021(4) -0.0002(4)
N2 0.0103(5) 0.0111(5) 0.0145(6) 0.0019(4) -0.0010(4) -0.0014(4)
C1 0.0233(8) 0.0224(7) 0.0150(7) 0.0036(6) 0.0019(6) 0.0070(6)
C2 0.0141(6) 0.0142(6) 0.0155(6) 0.0019(5) 0.0002(5) 0.0056(5)
C3 0.0097(6) 0.0129(6) 0.0107(6) -0.0006(5) 0.0006(4) 0.0028(5)
C4 0.0108(6) 0.0122(6) 0.0097(6) -0.0007(5) 0.0014(4) 0.0027(5)
C5 0.0124(6) 0.0126(6) 0.0119(6) 0.0017(5) -0.0002(5) -0.0011(5)
C6 0.0087(5) 0.0132(6) 0.0105(6) -0.0020(5) 0.0003(4) 0.0020(5)
C7 0.0130(6) 0.0123(6) 0.0117(6) -0.0012(5) -0.0026(5) 0.0016(5)
C8 0.0180(7) 0.0190(7) 0.0127(6) 0.0029(5) -0.0009(5) -0.0012(5)
C9 0.0272(8) 0.0170(7) 0.0199(7) 0.0066(6) -0.0034(6) -0.0014(6)
C10 0.0254(8) 0.0155(7) 0.0234(8) 0.0014(6) -0.0059(6) 0.0061(6)
C11 0.0150(6) 0.0236(7) 0.0153(7) -0.0019(6) -0.0033(5) 0.0068(6)
C12 0.0123(6) 0.0177(7) 0.0147(6) 0.0004(5) 0.0003(5) 0.0014(5)
C13 0.0228(8) 0.0336(9) 0.0208(8) -0.0056(7) 0.0011(6) 0.0119(7)

loop_
_atom_type_symbol
_atom_type_description
_atom_type_scat_dispersion_real
_atom_type_scat_dispersion_imag
_atom_type_scat_source
C C 0.0033 0.0016 'International Tables Vol C Tables 4.2.6.8 and 6.1.1.4'
H H 0.0000 0.0000 'International Tables Vol C Tables 4.2.6.8 and 6.1.1.4'
N N 0.0061 0.0033 'International Tables Vol C Tables 4.2.6.8 and 6.1.1.4'
O O 0.0106 0.0060 'International Tables Vol C Tables 4.2.6.8 and 6.1.1.4'
S S 0.1246 0.1234 'International Tables Vol C Tables 4.2.6.8 and 6.1.1.4'

loop_
_geom_angle_atom_site_label_1
_geom_angle_atom_site_label_2
_geom_angle_atom_site_label_3
_geom_angle
_geom_angle_site_symmetry_1
_geom_angle_site_symmetry_3
C6 S1 C7 103.31(6) . .
C5 N1 C4 125.96(12) . .
C5 N1 H1N1 117.9(13) . .
C4 N1 H1N1 116.1(13) . .
C5 N2 C6 122.65(12) . .
C5 N2 H1N2 113.0(15) . .
C6 N2 H1N2 124.2(15) . .
C2 C1 H1A 109.5 . .
C2 C1 H1B 109.5 . .
H1A C1 H1B 109.5 . .
C2 C1 H1C 109.5 . .
H1A C1 H1C 109.5 . .
H1B C1 H1C 109.5 . .
C3 C2 C1 111.12(12) . .
C3 C2 H2A 109.4 . .
C1 C2 H2A 109.4 . .
C3 C2 H2B 109.4 . .
C1 C2 H2B 109.4 . .
H2A C2 H2B 108.0 . .
C6 C3 C4 117.78(12) . .
C6 C3 C2 124.28(12) . .
C4 C3 C2 117.81(12) . .
O1 C4 N1 120.05(12) . .
O1 C4 C3 123.41(12) . .
N1 C4 C3 116.52(12) . .
O2 C5 N2 123.06(13) . .
O2 C5 N1 122.01(12) . .
N2 C5 N1 114.93(12) . .
C3 C6 N2 122.05(12) . .
C3 C6 S1 119.63(10) . .
N2 C6 S1 118.21(10) . .
C8 C7 C12 121.07(13) . .
C8 C7 S1 118.83(11) . .
C12 C7 S1 119.91(11) . .
C9 C8 C7 118.92(15) . .
C9 C8 H8A 120.5 . .
C7 C8 H8A 120.5 . .
C10 C9 C8 120.04(15) . .
C10 C9 H9A 120.0 . .
C8 C9 H9A 120.0 . .
C9 C10 C11 121.97(15) . .
C9 C10 H10A 119.0 . .
C11 C10 H10A 119.0 . .
C10 C11 C12 117.91(14) . .
C10 C11 C13 121.68(15) . .
C12 C11 C13 120.41(15) . .
C7 C12 C11 120.09(14) . .
C7 C12 H12A 120.0 . .
C11 C12 H12A 120.0 . .
C11 C13 H13A 109.5 . .
C11 C13 H13B 109.5 . .
H13A C13 H13B 109.5 . .
C11 C13 H13C 109.5 . .
H13A C13 H13C 109.5 . .
H13B C13 H13C 109.5 . .

loop_
_geom_bond_atom_site_label_1
_geom_bond_atom_site_label_2
_geom_bond_distance
_geom_bond_site_symmetry_2
S1 C6 1.7629(14) .
S1 C7 1.7749(14) .
O1 C4 1.2381(16) .
O2 C5 1.2226(17) .
N1 C5 1.3759(18) .
N1 C4 1.3785(17) .
N1 H1N1 0.87(2) .
N2 C5 1.3733(17) .
N2 C6 1.3783(18) .
N2 H1N2 0.88(2) .
C1 C2 1.529(2) .
C1 H1A 0.9800 .
C1 H1B 0.9800 .
C1 H1C 0.9800 .
C2 C3 1.5083(19) .
C2 H2A 0.9900 .
C2 H2B 0.9900 .
C3 C6 1.3574(19) .
C3 C4 1.4510(18) .
C7 C8 1.392(2) .
C7 C12 1.393(2) .
C8 C9 1.386(2) .
C8 H8A 0.9500 .
C9 C10 1.381(2) .
C9 H9A 0.9500 .
C10 C11 1.394(2) .
C10 H10A 0.9500 .
C11 C12 1.399(2) .
C11 C13 1.502(2) .
C12 H12A 0.9500 .
C13 H13A 0.9800 .
C13 H13B 0.9800 .
C13 H13C 0.9800 .

loop_
_geom_torsion_atom_site_label_1
_geom_torsion_atom_site_label_2
_geom_torsion_atom_site_label_3
_geom_torsion_atom_site_label_4
_geom_torsion
_geom_torsion_site_symmetry_1
_geom_torsion_site_symmetry_2
_geom_torsion_site_symmetry_3
_geom_torsion_site_symmetry_4
C1 C2 C3 C6 87.32(17) . . . .
C1 C2 C3 C4 -88.49(15) . . . .
C5 N1 C4 O1 179.17(13) . . . .
C5 N1 C4 C3 0.7(2) . . . .
C6 C3 C4 O1 179.88(13) . . . .
C2 C3 C4 O1 -4.0(2) . . . .
C6 C3 C4 N1 -1.68(18) . . . .
C2 C3 C4 N1 174.41(11) . . . .
C6 N2 C5 O2 176.50(14) . . . .
C6 N2 C5 N1 -4.0(2) . . . .
C4 N1 C5 O2 -178.37(14) . . . .
C4 N1 C5 N2 2.1(2) . . . .
C4 C3 C6 N2 -0.1(2) . . . .
C2 C3 C6 N2 -175.91(12) . . . .
C4 C3 C6 S1 -176.20(10) . . . .
C2 C3 C6 S1 7.98(19) . . . .
C5 N2 C6 C3 3.1(2) . . . .
C5 N2 C6 S1 179.28(11) . . . .
C7 S1 C6 C3 -140.93(12) . . . .
C7 S1 C6 N2 42.82(12) . . . .
C6 S1 C7 C8 -110.78(12) . . . .
C6 S1 C7 C12 74.21(12) . . . .
C12 C7 C8 C9 -0.9(2) . . . .
S1 C7 C8 C9 -175.89(11) . . . .
C7 C8 C9 C10 0.6(2) . . . .
C8 C9 C10 C11 -0.2(2) . . . .
C9 C10 C11 C12 0.0(2) . . . .
C9 C10 C11 C13 179.59(15) . . . .
C8 C7 C12 C11 0.8(2) . . . .
S1 C7 C12 C11 175.70(11) . . . .
C10 C11 C12 C7 -0.3(2) . . . .
C13 C11 C12 C7 -179.90(13) . . . .
